data_4069481
loop_
_publ_author_name
'Nomura, Mitsushiro'
'Fujii, Takashi'
'Kajitani, Masatsugu'

_publ_section_title
;
 Platinum Dithiolene Complexes of \p-Coordinating and \p-Interacting
 \h4-Cyclobutadiene Ligands
;
_journal_issue 13
_journal_name_full Organometallics
_journal_page_first 3776
_journal_paper_doi 10.1021/om900222s
_journal_volume 28
_journal_year 2009
_chemical_formula_moiety 'C14 H18 O4 Pt S2 '
_chemical_formula_sum 'C14 H18 O4 Pt S2'
_chemical_formula_weight 509.50
_space_group_IT_number 14
_symmetry_cell_setting monoclinic
_symmetry_Int_Tables_number 14
_symmetry_space_group_name_Hall '-P 2yab'
_symmetry_space_group_name_H-M 'P 1 21/a 1'
_cell_angle_alpha 90.0000
_cell_angle_beta 90.8299(5)
_cell_angle_gamma 90.0000
_cell_formula_units_Z 4
_cell_length_a 13.3701(19)
_cell_length_b 9.6363(14)
_cell_length_c 13.491(2)
_cell_measurement_reflns_used 4736
_cell_measurement_temperature 298.1
_cell_measurement_theta_max 27.5
_cell_measurement_theta_min 3.0
_cell_volume 1738.0(4)
_computing_cell_refinement CrystalClear
_computing_data_collection CrystalClear
_computing_data_reduction CrystalStructure
_computing_publication_material 'CrystalStructure 3.8'
_computing_structure_refinement CRYSTALS
_computing_structure_solution SIR92
_diffrn_detector_area_resol_mean 7.31
_diffrn_measured_fraction_theta_full 0.984
_diffrn_measured_fraction_theta_max 0.984
_diffrn_measurement_device_type 'Rigaku Mercury'
_diffrn_measurement_method \w
_diffrn_radiation_type 'Mo K\a'
_diffrn_radiation_wavelength 0.71070
_diffrn_reflns_av_R_equivalents 0.032
_diffrn_reflns_limit_h_max 17
_diffrn_reflns_limit_h_min -16
_diffrn_reflns_limit_k_max 11
_diffrn_reflns_limit_k_min -11
_diffrn_reflns_limit_l_max 17
_diffrn_reflns_limit_l_min -17
_diffrn_reflns_number 12779
_diffrn_reflns_theta_full 27.48
_diffrn_reflns_theta_max 27.48
_exptl_absorpt_coefficient_mu 8.292
_exptl_absorpt_correction_T_max 0.190
_exptl_absorpt_correction_T_min 0.140
_exptl_absorpt_correction_type multi-scan
_exptl_absorpt_process_details 'Jacobson, R. (1998) Private communication'
_exptl_crystal_colour orange
_exptl_crystal_density_diffrn 1.947
_exptl_crystal_density_method 'not measured'
_exptl_crystal_description block
_exptl_crystal_F_000 976.00
_exptl_crystal_size_max 0.16
_exptl_crystal_size_mid 0.10
_exptl_crystal_size_min 0.10
_refine_diff_density_max 3.38
_refine_diff_density_min -1.38
_refine_ls_extinction_method none
_refine_ls_goodness_of_fit_ref 1.025
_refine_ls_hydrogen_treatment refall
_refine_ls_number_parameters 208
_refine_ls_number_reflns 3402
_refine_ls_R_factor_gt 0.0284
_refine_ls_shift/su_max 0.0000
_refine_ls_structure_factor_coef Fsqd
_refine_ls_weighting_details 'w = 1/[0.0010Fo^2^ + 0.4000\s(Fo^2^) + 0.5000]/(4Fo^2^)'
_refine_ls_weighting_scheme calc
_refine_ls_wR_factor_ref 0.0783
_reflns_number_gt 3397
_reflns_number_total 3933
_reflns_threshold_expression F^2^>2.0\s(F^2^)
_cod_data_source_file om900222s_si_001.cif
_cod_data_source_block '__(C4Me4)Pt(dcmedt)'
_cod_original_cell_volume 1737.9(4)
_cod_original_formula_sum 'C14 H18 O4 Pt S2 '
_cod_database_code 4069481

loop_
_symmetry_equiv_pos_site_id
_symmetry_equiv_pos_as_xyz
1 +X,+Y,+Z
2 1/2-X,1/2+Y,-Z
3 -X,-Y,-Z
4 1/2+X,1/2-Y,+Z

loop_
_atom_site_label
_atom_site_type_symbol
_atom_site_fract_x
_atom_site_fract_y
_atom_site_fract_z
_atom_site_U_iso_or_equiv
_atom_site_adp_type
_atom_site_occupancy
_atom_site_symmetry_multiplicity
_atom_site_calc_flag
_atom_site_refinement_flags
Pt(1) Pt 0.476570(10) 0.164650(10) 0.235870(10) 0.03244(5) Uani 1.00 1 d .
S(1) S 0.36018(8) 0.06872(11) 0.13395(7) 0.0428(2) Uani 1.00 1 d .
S(2) S 0.43832(8) 0.00456(11) 0.35324(7) 0.0421(2) Uani 1.00 1 d .
O(1) O 0.1751(3) -0.0926(3) 0.0905(3) 0.0746(12) Uani 1.00 1 d .
O(2) O 0.2192(3) -0.2709(3) 0.1840(2) 0.0685(11) Uani 1.00 1 d .
O(3) O 0.3535(4) -0.3039(5) 0.3862(5) 0.125(2) Uani 1.00 1 d .
O(4) O 0.2130(3) -0.1860(3) 0.3858(3) 0.0624(11) Uani 1.00 1 d .
C(1) C 0.3103(2) -0.0655(3) 0.2041(2) 0.0355(9) Uani 1.00 1 d .
C(2) C 0.3444(3) -0.0924(4) 0.2968(3) 0.0383(10) Uani 1.00 1 d .
C(3) C 0.2273(3) -0.1399(4) 0.1532(3) 0.0424(11) Uani 1.00 1 d .
C(4) C 0.1324(7) -0.3455(6) 0.1466(5) 0.098(2) Uani 1.00 1 d .
C(5) C 0.3051(3) -0.2078(5) 0.3597(3) 0.0487(12) Uani 1.00 1 d .
C(6) C 0.1639(6) -0.2967(7) 0.4406(5) 0.088(2) Uani 1.00 1 d .
C(7) C 0.5470(3) 0.3504(4) 0.2924(3) 0.0441(11) Uani 1.00 1 d .
C(8) C 0.5112(3) 0.3732(4) 0.1883(3) 0.0446(11) Uani 1.00 1 d .
C(9) C 0.5864(3) 0.2791(4) 0.1553(3) 0.0416(10) Uani 1.00 1 d .
C(10) C 0.6214(3) 0.2568(4) 0.2599(3) 0.0421(10) Uani 1.00 1 d .
C(11) C 0.5249(5) 0.4190(5) 0.3887(4) 0.0700(17) Uani 1.00 1 d .
C(12) C 0.4408(4) 0.4714(5) 0.1409(4) 0.0659(16) Uani 1.00 1 d .
C(13) C 0.6255(4) 0.2441(5) 0.0569(3) 0.0577(14) Uani 1.00 1 d .
C(14) C 0.7087(4) 0.1898(6) 0.3076(4) 0.0633(15) Uani 1.00 1 d .
H(1) H 0.0787 -0.3332 0.1911 0.117 Uiso 1.00 1 c R
H(2) H 0.1476 -0.4415 0.1412 0.117 Uiso 1.00 1 c R
H(3) H 0.1137 -0.3103 0.0832 0.117 Uiso 1.00 1 c R
H(4) H 0.1315 -0.3571 0.3947 0.106 Uiso 1.00 1 c R
H(5) H 0.1161 -0.2602 0.4850 0.106 Uiso 1.00 1 c R
H(6) H 0.2134 -0.3468 0.4769 0.105 Uiso 1.00 1 c R
H(7) H 0.4731 0.4854 0.3791 0.084 Uiso 1.00 1 c R
H(8) H 0.5833 0.4641 0.4133 0.084 Uiso 1.00 1 c R
H(9) H 0.5040 0.3511 0.4350 0.084 Uiso 1.00 1 c R
H(10) H 0.4418 0.4607 0.0709 0.079 Uiso 1.00 1 c R
H(11) H 0.4606 0.5632 0.1579 0.079 Uiso 1.00 1 c R
H(12) H 0.3750 0.4548 0.1639 0.079 Uiso 1.00 1 c R
H(13) H 0.6822 0.1854 0.0642 0.070 Uiso 1.00 1 c R
H(14) H 0.6440 0.3265 0.0233 0.070 Uiso 1.00 1 c R
H(15) H 0.5748 0.1973 0.0198 0.070 Uiso 1.00 1 c R
H(16) H 0.7077 0.2090 0.3767 0.076 Uiso 1.00 1 c R
H(17) H 0.7688 0.2250 0.2804 0.076 Uiso 1.00 1 c R
H(18) H 0.7056 0.0923 0.2975 0.076 Uiso 1.00 1 c R

loop_
_atom_site_aniso_label
_atom_site_aniso_U_11
_atom_site_aniso_U_22
_atom_site_aniso_U_33
_atom_site_aniso_U_12
_atom_site_aniso_U_13
_atom_site_aniso_U_23
Pt(1) 0.02863(11) 0.03323(12) 0.03559(11) -0.00133(5) 0.00483(7) -0.00346(5)
S(1) 0.0481(5) 0.0449(5) 0.0352(4) -0.0118(4) -0.0032(4) 0.0055(4)
S(2) 0.0393(5) 0.0496(5) 0.0373(4) -0.0023(4) -0.0023(3) 0.0054(4)
O(1) 0.070(2) 0.055(2) 0.098(2) -0.0160(18) -0.039(2) 0.016(2)
O(2) 0.098(3) 0.0449(19) 0.062(2) -0.027(2) -0.0240(19) 0.0079(16)
O(3) 0.071(3) 0.106(3) 0.199(6) 0.013(2) 0.011(3) 0.105(4)
O(4) 0.062(2) 0.0527(18) 0.073(2) -0.0136(16) 0.0284(18) 0.0023(16)
C(1) 0.0346(19) 0.0327(18) 0.0394(19) -0.0017(15) 0.0039(14) 0.0010(15)
C(2) 0.0358(19) 0.0341(19) 0.045(2) 0.0015(16) 0.0050(16) 0.0064(16)
C(3) 0.043(2) 0.042(2) 0.043(2) -0.0087(18) 0.0027(18) 0.0022(17)
C(4) 0.145(8) 0.070(4) 0.077(4) -0.062(4) -0.028(4) 0.010(2)
C(5) 0.051(2) 0.045(2) 0.050(2) -0.008(2) -0.001(2) 0.016(2)
C(6) 0.095(5) 0.085(3) 0.083(4) -0.043(4) 0.038(3) -0.002(3)
C(7) 0.044(2) 0.040(2) 0.049(2) -0.0086(17) 0.007(2) -0.0070(17)
C(8) 0.047(2) 0.0362(19) 0.051(2) -0.0074(19) 0.0060(19) 0.0009(18)
C(9) 0.040(2) 0.043(2) 0.042(2) -0.0130(18) 0.0099(16) -0.0049(17)
C(10) 0.036(2) 0.048(2) 0.043(2) -0.0113(18) 0.0059(15) -0.0040(17)
C(11) 0.086(4) 0.064(3) 0.061(3) -0.011(3) 0.012(2) -0.025(2)
C(12) 0.064(3) 0.054(2) 0.080(3) 0.004(2) 0.004(2) 0.015(2)
C(13) 0.064(3) 0.066(3) 0.043(2) -0.010(2) 0.017(2) -0.009(2)
C(14) 0.039(2) 0.082(3) 0.069(3) -0.012(2) -0.005(2) 0.006(2)

loop_
_atom_type_symbol
_atom_type_description
_atom_type_scat_dispersion_real
_atom_type_scat_dispersion_imag
_atom_type_scat_source
C C 0.003 0.002
;
International Tables for Crystallography
(1992, Vol. C, Tables 4.2.6.8 and 6.1.1.4)
;
H H 0.000 0.000
;
International Tables for Crystallography
(1992, Vol. C, Table 6.1.1.4)
;
O O 0.011 0.006
;
International Tables for Crystallography
(1992, Vol. C, Tables 4.2.6.8 and 6.1.1.4)
;
Pt Pt -1.703 8.390
;
International Tables for Crystallography
(1992, Vol. C, Tables 4.2.6.8 and 6.1.1.4)
;
S S 0.125 0.123
;
International Tables for Crystallography
(1992, Vol. C, Tables 4.2.6.8 and 6.1.1.4)
;

loop_
_geom_angle_atom_site_label_1
_geom_angle_atom_site_label_2
_geom_angle_atom_site_label_3
_geom_angle
_geom_angle_publ_flag
S(1) Pt(1) S(2) 89.22(3) yes
S(1) Pt(1) C(7) 148.01(13) yes
S(1) Pt(1) C(8) 110.39(13) yes
S(1) Pt(1) C(9) 111.88(11) yes
S(1) Pt(1) C(10) 150.62(11) yes
S(2) Pt(1) C(7) 114.71(13) yes
S(2) Pt(1) C(8) 152.68(13) yes
S(2) Pt(1) C(9) 149.78(11) yes
S(2) Pt(1) C(10) 112.71(11) yes
C(7) Pt(1) C(8) 40.46(18) yes
C(7) Pt(1) C(9) 56.91(17) yes
C(7) Pt(1) C(10) 38.43(17) yes
C(8) Pt(1) C(9) 38.78(17) yes
C(8) Pt(1) C(10) 57.64(17) yes
C(9) Pt(1) C(10) 40.76(15) yes
Pt(1) S(1) C(1) 103.82(13) yes
Pt(1) S(2) C(2) 103.24(14) yes
C(3) O(2) C(4) 115.4(4) yes
C(5) O(4) C(6) 116.9(4) yes
S(1) C(1) C(2) 121.3(3) yes
S(1) C(1) C(3) 113.4(2) yes
C(2) C(1) C(3) 125.3(3) yes
S(2) C(2) C(1) 122.4(3) yes
S(2) C(2) C(5) 114.2(3) yes
C(1) C(2) C(5) 123.4(3) yes
O(1) C(3) O(2) 122.6(4) yes
O(1) C(3) C(1) 125.2(4) yes
O(2) C(3) C(1) 112.1(3) yes
O(3) C(5) O(4) 124.1(5) yes
O(3) C(5) C(2) 123.9(5) yes
O(4) C(5) C(2) 112.0(4) yes
Pt(1) C(7) C(8) 69.9(2) yes
Pt(1) C(7) C(10) 70.5(2) yes
Pt(1) C(7) C(11) 125.8(3) yes
C(8) C(7) C(10) 91.1(3) yes
C(8) C(7) C(11) 133.6(4) yes
C(10) C(7) C(11) 134.5(4) yes
Pt(1) C(8) C(7) 69.6(2) yes
Pt(1) C(8) C(9) 70.0(2) yes
Pt(1) C(8) C(12) 126.0(3) yes
C(7) C(8) C(9) 89.0(3) yes
C(7) C(8) C(12) 134.1(4) yes
C(9) C(8) C(12) 136.0(4) yes
Pt(1) C(9) C(8) 71.2(2) yes
Pt(1) C(9) C(10) 69.8(2) yes
Pt(1) C(9) C(13) 126.4(3) yes
C(8) C(9) C(10) 90.5(3) yes
C(8) C(9) C(13) 133.4(4) yes
C(10) C(9) C(13) 135.0(4) yes
Pt(1) C(10) C(7) 71.0(2) yes
Pt(1) C(10) C(9) 69.4(2) yes
Pt(1) C(10) C(14) 126.2(3) yes
C(7) C(10) C(9) 89.4(3) yes
C(7) C(10) C(14) 134.3(4) yes
C(9) C(10) C(14) 135.2(4) yes
O(2) C(4) H(1) 109.0 no
O(2) C(4) H(2) 109.7 no
O(2) C(4) H(3) 109.6 no
H(1) C(4) H(2) 109.5 no
H(1) C(4) H(3) 109.5 no
H(2) C(4) H(3) 109.5 no
O(4) C(6) H(4) 108.8 no
O(4) C(6) H(5) 111.1 no
O(4) C(6) H(6) 108.5 no
H(4) C(6) H(5) 109.5 no
H(4) C(6) H(6) 109.5 no
H(5) C(6) H(6) 109.5 no
C(7) C(11) H(7) 109.5 no
C(7) C(11) H(8) 109.5 no
C(7) C(11) H(9) 109.4 no
H(7) C(11) H(8) 109.5 no
H(7) C(11) H(9) 109.5 no
H(8) C(11) H(9) 109.5 no
C(8) C(12) H(10) 110.1 no
C(8) C(12) H(11) 108.6 no
C(8) C(12) H(12) 109.8 no
H(10) C(12) H(11) 109.5 no
H(10) C(12) H(12) 109.5 no
H(11) C(12) H(12) 109.5 no
C(9) C(13) H(13) 109.7 no
C(9) C(13) H(14) 109.7 no
C(9) C(13) H(15) 109.0 no
H(13) C(13) H(14) 109.5 no
H(13) C(13) H(15) 109.5 no
H(14) C(13) H(15) 109.5 no
C(10) C(14) H(16) 108.7 no
C(10) C(14) H(17) 110.1 no
C(10) C(14) H(18) 109.6 no
H(16) C(14) H(17) 109.5 no
H(16) C(14) H(18) 109.5 no
H(17) C(14) H(18) 109.5 no

loop_
_geom_bond_atom_site_label_1
_geom_bond_atom_site_label_2
_geom_bond_distance
_geom_bond_publ_flag
Pt(1) S(1) 2.2594(10) yes
Pt(1) S(2) 2.2742(10) yes
Pt(1) C(7) 2.157(4) yes
Pt(1) C(8) 2.161(4) yes
Pt(1) C(9) 2.145(4) yes
Pt(1) C(10) 2.150(4) yes
S(1) C(1) 1.741(3) yes
S(2) C(2) 1.733(4) yes
O(1) C(3) 1.180(6) yes
O(2) C(3) 1.334(5) yes
O(2) C(4) 1.450(9) yes
O(3) C(5) 1.182(7) yes
O(4) C(5) 1.303(6) yes
O(4) C(6) 1.459(8) yes
C(1) C(2) 1.350(5) yes
C(1) C(3) 1.482(6) yes
C(2) C(5) 1.498(6) yes
C(7) C(8) 1.493(7) yes
C(7) C(10) 1.418(6) yes
C(7) C(11) 1.490(7) yes
C(8) C(9) 1.430(6) yes
C(8) C(12) 1.475(7) yes
C(9) C(10) 1.496(5) yes
C(9) C(13) 1.472(6) yes
C(10) C(14) 1.474(7) yes
C(4) H(1) 0.950 no
C(4) H(2) 0.950 no
C(4) H(3) 0.950 no
C(6) H(4) 0.950 no
C(6) H(5) 0.950 no
C(6) H(6) 0.950 no
C(11) H(7) 0.950 no
C(11) H(8) 0.950 no
C(11) H(9) 0.950 no
C(12) H(10) 0.950 no
C(12) H(11) 0.950 no
C(12) H(12) 0.950 no
C(13) H(13) 0.950 no
C(13) H(14) 0.950 no
C(13) H(15) 0.950 no
C(14) H(16) 0.950 no
C(14) H(17) 0.950 no
C(14) H(18) 0.950 no

loop_
_geom_contact_atom_site_label_1
_geom_contact_atom_site_label_2
_geom_contact_distance
_geom_contact_site_symmetry_2
Pt(1) C(1) 3.165(3) .
Pt(1) C(2) 3.159(3) .
Pt(1) C(11) 3.261(5) .
Pt(1) C(12) 3.255(5) .
Pt(1) C(13) 3.243(5) .
Pt(1) C(14) 3.247(5) .
S(1) S(2) 3.1837(13) .
S(1) O(1) 2.974(4) .
S(1) C(2) 2.701(4) .
S(1) C(3) 2.698(4) .
S(2) S(1) 3.1837(13) .
S(2) O(3) 3.214(5) .
S(2) O(4) 3.561(4) .
S(2) C(1) 2.708(3) .
S(2) C(5) 2.715(5) .
O(1) S(1) 2.974(4) .
O(1) O(2) 2.207(5) .
O(1) C(1) 2.368(5) .
O(1) C(2) 3.562(5) .
O(1) C(4) 2.617(7) .
O(1) C(8) 3.332(6) 4_455
O(1) C(9) 3.365(5) 4_455
O(1) C(12) 3.519(7) 2_545
O(1) C(12) 3.421(7) 4_455
O(1) C(13) 3.452(6) 4_455
O(2) O(1) 2.207(5) .
O(2) O(3) 3.259(8) .
O(2) O(4) 2.844(5) .
O(2) C(1) 2.338(5) .
O(2) C(2) 2.829(5) .
O(2) C(5) 2.688(6) .
O(2) C(6) 3.558(8) .
O(3) S(2) 3.214(5) .
O(3) O(2) 3.259(8) .
O(3) O(4) 2.196(7) .
O(3) C(1) 3.406(7) .
O(3) C(2) 2.370(7) .
O(3) C(6) 2.651(10) .
O(3) C(11) 3.518(8) 1_545
O(3) C(11) 3.599(9) 3_656
O(4) S(2) 3.561(4) .
O(4) O(2) 2.844(5) .
O(4) O(3) 2.196(7) .
O(4) C(1) 3.023(5) .
O(4) C(2) 2.324(5) .
O(4) C(3) 3.178(6) .
O(4) C(11) 3.599(7) 4_455
C(1) Pt(1) 3.165(3) .
C(1) S(2) 2.708(3) .
C(1) O(1) 2.368(5) .
C(1) O(2) 2.338(5) .
C(1) O(3) 3.406(7) .
C(1) O(4) 3.023(5) .
C(1) C(5) 2.509(6) .
C(2) Pt(1) 3.159(3) .
C(2) S(1) 2.701(4) .
C(2) O(1) 3.562(5) .
C(2) O(2) 2.829(5) .
C(2) O(3) 2.370(7) .
C(2) O(4) 2.324(5) .
C(2) C(3) 2.516(6) .
C(3) S(1) 2.698(4) .
C(3) O(4) 3.178(6) .
C(3) C(2) 2.516(6) .
C(3) C(4) 2.354(8) .
C(3) C(5) 3.032(6) .
C(4) O(1) 2.617(7) .
C(4) C(3) 2.354(8) .
C(5) S(2) 2.715(5) .
C(5) O(2) 2.688(6) .
C(5) C(1) 2.509(6) .
C(5) C(3) 3.032(6) .
C(5) C(6) 2.356(9) .
C(6) O(2) 3.558(8) .
C(6) O(3) 2.651(10) .
C(6) C(5) 2.356(9) .
C(7) C(9) 2.050(6) .
C(7) C(12) 2.733(7) .
C(7) C(13) 3.513(6) .
C(7) C(14) 2.665(7) .
C(8) O(1) 3.332(6) 4_555
C(8) C(10) 2.078(6) .
C(8) C(11) 2.742(7) .
C(8) C(13) 2.665(7) .
C(8) C(14) 3.545(7) .
C(9) O(1) 3.365(5) 4_555
C(9) C(7) 2.050(6) .
C(9) C(11) 3.533(7) .
C(9) C(12) 2.693(7) .
C(9) C(14) 2.746(7) .
C(10) C(8) 2.078(6) .
C(10) C(11) 2.682(7) .
C(10) C(12) 3.546(7) .
C(10) C(13) 2.742(6) .
C(11) Pt(1) 3.261(5) .
C(11) O(3) 3.518(8) 1_565
C(11) O(3) 3.599(9) 3_656
C(11) O(4) 3.599(7) 4_555
C(11) C(8) 2.742(7) .
C(11) C(9) 3.533(7) .
C(11) C(10) 2.682(7) .
C(11) C(11) 3.458(7) 3_666
C(11) C(12) 3.548(8) .
C(11) C(14) 3.492(8) .
C(12) Pt(1) 3.255(5) .
C(12) O(1) 3.519(7) 2_555
C(12) O(1) 3.421(7) 4_555
C(12) C(7) 2.733(7) .
C(12) C(9) 2.693(7) .
C(12) C(10) 3.546(7) .
C(12) C(11) 3.548(8) .
C(12) C(13) 3.502(7) .
C(13) Pt(1) 3.243(5) .
C(13) O(1) 3.452(6) 4_555
C(13) C(7) 3.513(6) .
C(13) C(8) 2.665(7) .
C(13) C(10) 2.742(6) .
C(13) C(12) 3.502(7) .
C(13) C(14) 3.584(7) .
C(14) Pt(1) 3.247(5) .
C(14) C(7) 2.665(7) .
C(14) C(8) 3.545(7) .
C(14) C(9) 2.746(7) .
C(14) C(11) 3.492(8) .
C(14) C(13) 3.584(7) .
Pt(1) H(1) 3.529 4_545
Pt(1) H(2) 3.401 4_545
Pt(1) H(9) 3.249 .
Pt(1) H(12) 3.251 .
Pt(1) H(15) 3.230 .
Pt(1) H(17) 3.043 4_455
Pt(1) H(18) 3.237 .
S(1) H(3) 3.177 2_555
S(1) H(13) 3.478 4_455
S(1) H(14) 3.388 4_455
S(1) H(15) 3.503 .
S(1) H(15) 3.418 3_655
S(1) H(17) 3.070 4_455
S(2) H(1) 3.339 4_545
S(2) H(4) 2.993 4_545
S(2) H(5) 3.237 2_556
S(2) H(6) 3.399 2_556
S(2) H(17) 3.582 4_455
O(1) H(1) 2.988 .
O(1) H(2) 3.451 .
O(1) H(3) 2.254 .
O(1) H(10) 2.711 2_545
O(1) H(10) 3.374 4_455
O(1) H(11) 3.035 4_455
O(1) H(12) 3.517 2_545
O(1) H(13) 2.985 3_655
O(1) H(14) 2.749 4_455
O(2) H(1) 1.976 .
O(2) H(2) 1.984 .
O(2) H(3) 1.982 .
O(2) H(4) 3.199 .
O(2) H(12) 3.379 1_545
O(2) H(14) 3.406 3_655
O(2) H(18) 3.461 4_445
O(3) H(4) 3.017 .
O(3) H(5) 3.487 .
O(3) H(6) 2.290 .
O(3) H(7) 2.587 1_545
O(3) H(8) 3.217 3_656
O(3) H(9) 3.085 3_656
O(3) H(16) 3.437 3_656
O(4) H(1) 3.464 .
O(4) H(4) 1.981 .
O(4) H(5) 2.008 .
O(4) H(6) 1.978 .
O(4) H(8) 2.781 4_455
O(4) H(16) 3.368 3_656
C(1) H(17) 3.486 4_455
C(2) H(1) 3.534 4_545
C(3) H(1) 2.777 .
C(3) H(2) 3.099 .
C(3) H(3) 2.419 .
C(3) H(13) 3.218 3_655
C(3) H(14) 3.461 3_655
C(3) H(15) 3.596 3_655
C(4) H(4) 3.349 .
C(4) H(11) 3.565 4_455
C(4) H(13) 3.525 4_445
C(4) H(15) 3.564 2_545
C(4) H(18) 3.271 4_445
C(5) H(4) 2.778 .
C(5) H(5) 3.102 .
C(5) H(6) 2.420 .
C(5) H(16) 3.563 3_656
C(6) H(1) 3.555 .
C(6) H(8) 3.400 4_455
C(6) H(9) 3.161 2_546
C(6) H(16) 3.101 3_656
C(6) H(18) 3.490 4_445
C(7) H(7) 2.017 .
C(7) H(8) 2.018 .
C(7) H(9) 2.016 .
C(7) H(10) 3.452 .
C(7) H(11) 2.961 .
C(7) H(12) 3.032 .
C(7) H(16) 2.774 .
C(7) H(17) 3.209 .
C(7) H(18) 3.268 .
C(8) H(7) 2.844 .
C(8) H(8) 3.289 .
C(8) H(9) 3.338 .
C(8) H(10) 2.010 .
C(8) H(11) 1.992 .
C(8) H(12) 2.006 .
C(8) H(13) 3.379 .
C(8) H(14) 2.904 .
C(8) H(15) 2.970 .
C(9) H(2) 3.361 4_545
C(9) H(10) 2.834 .
C(9) H(11) 3.213 .
C(9) H(12) 3.298 .
C(9) H(13) 2.004 .
C(9) H(14) 2.004 .
C(9) H(15) 1.995 .
C(9) H(16) 3.445 .
C(9) H(17) 2.991 .
C(9) H(18) 3.061 .
C(10) H(2) 3.454 4_545
C(10) H(7) 3.386 .
C(10) H(8) 2.926 .
C(10) H(9) 2.997 .
C(10) H(13) 2.858 .
C(10) H(14) 3.281 .
C(10) H(15) 3.339 .
C(10) H(16) 1.994 .
C(10) H(17) 2.010 .
C(10) H(18) 2.005 .
C(11) H(5) 3.087 2_556
C(11) H(7) 3.265 3_666
C(11) H(8) 3.258 3_666
C(11) H(9) 3.277 3_666
C(11) H(11) 3.505 .
C(11) H(16) 3.179 .
C(12) H(7) 3.239 .
C(12) H(10) 3.344 3_665
C(12) H(14) 3.461 .
C(12) H(14) 3.148 3_665
C(12) H(15) 3.598 .
C(12) H(17) 3.541 4_455
C(13) H(2) 3.142 4_545
C(13) H(10) 3.230 .
C(13) H(10) 3.440 3_665
C(13) H(17) 3.554 .
C(14) H(2) 3.373 4_545
C(14) H(4) 3.572 4_545
C(14) H(6) 3.425 3_656
C(14) H(8) 3.449 .
C(14) H(12) 3.282 4_555
C(14) H(13) 3.299 .
H(1) Pt(1) 3.529 4_445
H(1) S(2) 3.339 4_445
H(1) O(1) 2.988 .
H(1) O(2) 1.976 .
H(1) O(4) 3.464 .
H(1) C(2) 3.534 4_445
H(1) C(3) 2.777 .
H(1) C(6) 3.555 .
H(1) H(2) 1.551 .
H(1) H(3) 1.551 .
H(1) H(4) 2.835 .
H(1) H(11) 3.074 4_455
H(1) H(15) 3.497 2_545
H(1) H(18) 3.331 4_445
H(2) Pt(1) 3.401 4_445
H(2) O(1) 3.451 .
H(2) O(2) 1.984 .
H(2) C(3) 3.099 .
H(2) C(9) 3.361 4_445
H(2) C(10) 3.454 4_445
H(2) C(13) 3.142 4_445
H(2) C(14) 3.373 4_445
H(2) H(1) 1.551 .
H(2) H(3) 1.551 .
H(2) H(4) 3.524 .
H(2) H(12) 3.211 1_545
H(2) H(13) 2.614 4_445
H(2) H(15) 3.108 4_445
H(2) H(18) 2.666 4_445
H(3) S(1) 3.177 2_545
H(3) O(1) 2.254 .
H(3) O(2) 1.982 .
H(3) C(3) 2.419 .
H(3) H(1) 1.551 .
H(3) H(2) 1.551 .
H(3) H(10) 3.413 2_545
H(3) H(11) 3.307 4_455
H(3) H(14) 3.566 3_655
H(3) H(15) 2.861 2_545
H(4) S(2) 2.993 4_445
H(4) O(2) 3.199 .
H(4) O(3) 3.017 .
H(4) O(4) 1.981 .
H(4) C(4) 3.349 .
H(4) C(5) 2.778 .
H(4) C(14) 3.572 4_445
H(4) H(1) 2.835 .
H(4) H(2) 3.524 .
H(4) H(5) 1.551 .
H(4) H(6) 1.551 .
H(4) H(9) 3.564 2_546
H(4) H(16) 3.550 4_445
H(4) H(18) 2.806 4_445
H(5) S(2) 3.237 2_546
H(5) O(3) 3.487 .
H(5) O(4) 2.008 .
H(5) C(5) 3.102 .
H(5) C(11) 3.087 2_546
H(5) H(4) 1.551 .
H(5) H(6) 1.551 .
H(5) H(7) 3.232 2_546
H(5) H(7) 3.554 4_455
H(5) H(8) 3.043 4_455
H(5) H(9) 2.223 2_546
H(5) H(16) 3.025 3_656
H(5) H(17) 3.516 3_656
H(6) S(2) 3.399 2_546
H(6) O(3) 2.290 .
H(6) O(4) 1.978 .
H(6) C(5) 2.420 .
H(6) C(14) 3.425 3_656
H(6) H(4) 1.551 .
H(6) H(5) 1.551 .
H(6) H(8) 3.277 3_656
H(6) H(16) 2.591 3_656
H(6) H(17) 3.482 3_656
H(6) H(18) 3.385 4_445
H(7) O(3) 2.587 1_565
H(7) C(7) 2.017 .
H(7) C(8) 2.844 .
H(7) C(10) 3.386 .
H(7) C(11) 3.265 3_666
H(7) C(12) 3.239 .
H(7) H(5) 3.232 2_556
H(7) H(5) 3.554 4_555
H(7) H(7) 3.342 3_666
H(7) H(8) 1.551 .
H(7) H(8) 2.952 3_666
H(7) H(9) 1.551 .
H(7) H(9) 2.973 3_666
H(7) H(11) 3.079 .
H(7) H(12) 3.182 .
H(8) O(3) 3.217 3_656
H(8) O(4) 2.781 4_555
H(8) C(6) 3.400 4_555
H(8) C(7) 2.018 .
H(8) C(8) 3.289 .
H(8) C(10) 2.926 .
H(8) C(11) 3.258 3_666
H(8) C(14) 3.449 .
H(8) H(5) 3.043 4_555
H(8) H(6) 3.277 3_656
H(8) H(7) 1.551 .
H(8) H(7) 2.952 3_666
H(8) H(8) 3.327 3_666
H(8) H(9) 1.551 .
H(8) H(9) 2.965 3_666
H(8) H(16) 3.012 .
H(9) Pt(1) 3.249 .
H(9) O(3) 3.085 3_656
H(9) C(6) 3.161 2_556
H(9) C(7) 2.016 .
H(9) C(8) 3.338 .
H(9) C(10) 2.997 .
H(9) C(11) 3.277 3_666
H(9) H(4) 3.564 2_556
H(9) H(5) 2.223 2_556
H(9) H(7) 1.551 .
H(9) H(7) 2.973 3_666
H(9) H(8) 1.551 .
H(9) H(8) 2.965 3_666
H(9) H(9) 3.365 3_666
H(9) H(16) 3.158 .
H(10) O(1) 2.711 2_555
H(10) O(1) 3.374 4_555
H(10) C(7) 3.452 .
H(10) C(8) 2.010 .
H(10) C(9) 2.834 .
H(10) C(12) 3.344 3_665
H(10) C(13) 3.230 .
H(10) C(13) 3.440 3_665
H(10) H(3) 3.413 2_555
H(10) H(10) 2.596 3_665
H(10) H(11) 1.551 .
H(10) H(11) 3.377 3_665
H(10) H(12) 1.551 .
H(10) H(14) 3.073 .
H(10) H(14) 2.663 3_665
H(10) H(15) 3.181 .
H(10) H(15) 3.521 3_665
H(11) O(1) 3.035 4_555
H(11) C(4) 3.565 4_555
H(11) C(7) 2.961 .
H(11) C(8) 1.992 .
H(11) C(9) 3.213 .
H(11) C(11) 3.505 .
H(11) H(1) 3.074 4_555
H(11) H(3) 3.307 4_555
H(11) H(7) 3.079 .
H(11) H(10) 1.551 .
H(11) H(10) 3.377 3_665
H(11) H(12) 1.551 .
H(11) H(14) 2.993 3_665
H(11) H(15) 3.357 3_665
H(12) Pt(1) 3.251 .
H(12) O(1) 3.517 2_555
H(12) O(2) 3.379 1_565
H(12) C(7) 3.032 .
H(12) C(8) 2.006 .
H(12) C(9) 3.298 .
H(12) C(14) 3.282 4_455
H(12) H(2) 3.211 1_565
H(12) H(7) 3.182 .
H(12) H(10) 1.551 .
H(12) H(11) 1.551 .
H(12) H(13) 3.191 4_455
H(12) H(14) 3.295 3_665
H(12) H(17) 2.749 4_455
H(12) H(18) 2.951 4_455
H(13) S(1) 3.478 4_555
H(13) O(1) 2.985 3_655
H(13) C(3) 3.218 3_655
H(13) C(4) 3.525 4_545
H(13) C(8) 3.379 .
H(13) C(9) 2.004 .
H(13) C(10) 2.858 .
H(13) C(14) 3.299 .
H(13) H(2) 2.614 4_545
H(13) H(12) 3.191 4_555
H(13) H(14) 1.551 .
H(13) H(15) 1.551 .
H(13) H(17) 3.146 .
H(13) H(18) 3.283 .
H(14) S(1) 3.388 4_555
H(14) O(1) 2.749 4_555
H(14) O(2) 3.406 3_655
H(14) C(3) 3.461 3_655
H(14) C(8) 2.904 .
H(14) C(9) 2.004 .
H(14) C(10) 3.281 .
H(14) C(12) 3.461 .
H(14) C(12) 3.148 3_665
H(14) H(3) 3.566 3_655
H(14) H(10) 3.073 .
H(14) H(10) 2.663 3_665
H(14) H(11) 2.993 3_665
H(14) H(12) 3.295 3_665
H(14) H(13) 1.551 .
H(14) H(15) 1.551 .
H(15) Pt(1) 3.230 .
H(15) S(1) 3.503 .
H(15) S(1) 3.418 3_655
H(15) C(3) 3.596 3_655
H(15) C(4) 3.564 2_555
H(15) C(8) 2.970 .
H(15) C(9) 1.995 .
H(15) C(10) 3.339 .
H(15) C(12) 3.598 .
H(15) H(1) 3.497 2_555
H(15) H(2) 3.108 4_545
H(15) H(3) 2.861 2_555
H(15) H(10) 3.181 .
H(15) H(10) 3.521 3_665
H(15) H(11) 3.357 3_665
H(15) H(13) 1.551 .
H(15) H(14) 1.551 .
H(16) O(3) 3.437 3_656
H(16) O(4) 3.368 3_656
H(16) C(5) 3.563 3_656
H(16) C(6) 3.101 3_656
H(16) C(7) 2.774 .
H(16) C(9) 3.445 .
H(16) C(10) 1.994 .
H(16) C(11) 3.179 .
H(16) H(4) 3.550 4_545
H(16) H(5) 3.025 3_656
H(16) H(6) 2.591 3_656
H(16) H(8) 3.012 .
H(16) H(9) 3.158 .
H(16) H(17) 1.551 .
H(16) H(18) 1.551 .
H(17) Pt(1) 3.043 4_555
H(17) S(1) 3.070 4_555
H(17) S(2) 3.582 4_555
H(17) C(1) 3.486 4_555
H(17) C(7) 3.209 .
H(17) C(9) 2.991 .
H(17) C(10) 2.010 .
H(17) C(12) 3.541 4_555
H(17) C(13) 3.554 .
H(17) H(5) 3.516 3_656
H(17) H(6) 3.482 3_656
H(17) H(12) 2.749 4_555
H(17) H(13) 3.146 .
H(17) H(16) 1.551 .
H(17) H(18) 1.551 .
H(18) Pt(1) 3.237 .
H(18) O(2) 3.461 4_545
H(18) C(4) 3.271 4_545
H(18) C(6) 3.490 4_545
H(18) C(7) 3.268 .
H(18) C(9) 3.061 .
H(18) C(10) 2.005 .
H(18) H(1) 3.331 4_545
H(18) H(2) 2.666 4_545
H(18) H(4) 2.806 4_545
H(18) H(6) 3.385 4_545
H(18) H(12) 2.951 4_555
H(18) H(13) 3.283 .
H(18) H(16) 1.551 .
H(18) H(17) 1.551 .

loop_
_geom_torsion_atom_site_label_1
_geom_torsion_atom_site_label_2
_geom_torsion_atom_site_label_3
_geom_torsion_atom_site_label_4
_geom_torsion
S(1) Pt(1) S(2) C(2) -0.49(14)
S(2) Pt(1) S(1) C(1) 0.79(13)
S(1) Pt(1) C(7) C(8) -30.3(4)
S(1) Pt(1) C(7) C(10) -129.0(2)
S(1) Pt(1) C(7) C(11) 99.6(4)
C(7) Pt(1) S(1) C(1) -139.3(2)
S(1) Pt(1) C(8) C(7) 163.4(2)
S(1) Pt(1) C(8) C(9) -99.9(2)
S(1) Pt(1) C(8) C(12) 33.0(4)
C(8) Pt(1) S(1) C(1) -159.75(19)
S(1) Pt(1) C(9) C(8) 95.7(2)
S(1) Pt(1) C(9) C(10) -166.52(19)
S(1) Pt(1) C(9) C(13) -34.8(4)
C(9) Pt(1) S(1) C(1) 158.58(18)
S(1) Pt(1) C(10) C(7) 122.9(2)
S(1) Pt(1) C(10) C(9) 26.2(3)
S(1) Pt(1) C(10) C(14) -105.5(4)
C(10) Pt(1) S(1) C(1) 140.5(2)
S(2) Pt(1) C(7) C(8) -165.4(2)
S(2) Pt(1) C(7) C(10) 96.0(2)
S(2) Pt(1) C(7) C(11) -35.5(4)
C(7) Pt(1) S(2) C(2) 157.5(2)
S(2) Pt(1) C(8) C(7) 30.0(4)
S(2) Pt(1) C(8) C(9) 126.6(2)
S(2) Pt(1) C(8) C(12) -100.4(4)
C(8) Pt(1) S(2) C(2) 136.6(3)
S(2) Pt(1) C(9) C(8) -133.0(2)
S(2) Pt(1) C(9) C(10) -35.2(3)
S(2) Pt(1) C(9) C(13) 96.5(4)
C(9) Pt(1) S(2) C(2) -136.3(2)
S(2) Pt(1) C(10) C(7) -101.6(2)
S(2) Pt(1) C(10) C(9) 161.7(2)
S(2) Pt(1) C(10) C(14) 30.0(4)
C(10) Pt(1) S(2) C(2) -160.38(18)
C(7) Pt(1) C(8) C(9) 96.7(3)
C(7) Pt(1) C(8) C(12) -130.4(5)
C(8) Pt(1) C(7) C(10) -98.7(3)
C(8) Pt(1) C(7) C(11) 129.9(5)
C(7) Pt(1) C(9) C(8) -50.3(2)
C(7) Pt(1) C(9) C(10) 47.5(2)
C(7) Pt(1) C(9) C(13) 179.1(4)
C(9) Pt(1) C(7) C(8) 47.9(2)
C(9) Pt(1) C(7) C(10) -50.7(2)
C(9) Pt(1) C(7) C(11) 177.9(5)
C(7) Pt(1) C(10) C(9) -96.7(3)
C(7) Pt(1) C(10) C(14) 131.6(5)
C(10) Pt(1) C(7) C(8) 98.7(3)
C(10) Pt(1) C(7) C(11) -131.4(5)
C(8) Pt(1) C(9) C(10) 97.8(3)
C(8) Pt(1) C(9) C(13) -130.6(5)
C(9) Pt(1) C(8) C(7) -96.7(3)
C(9) Pt(1) C(8) C(12) 132.9(5)
C(8) Pt(1) C(10) C(7) 49.4(2)
C(8) Pt(1) C(10) C(9) -47.3(2)
C(8) Pt(1) C(10) C(14) -179.0(4)
C(10) Pt(1) C(8) C(7) -46.7(2)
C(10) Pt(1) C(8) C(9) 50.0(2)
C(10) Pt(1) C(8) C(12) -177.1(5)
C(9) Pt(1) C(10) C(7) 96.7(3)
C(9) Pt(1) C(10) C(14) -131.7(5)
C(10) Pt(1) C(9) C(8) -97.8(3)
C(10) Pt(1) C(9) C(13) 131.7(5)
Pt(1) S(1) C(1) C(2) -1.1(3)
Pt(1) S(1) C(1) C(3) 177.0(2)
Pt(1) S(2) C(2) C(1) -0.0(3)
Pt(1) S(2) C(2) C(5) 179.9(2)
C(4) O(2) C(3) O(1) -9.1(7)
C(4) O(2) C(3) C(1) 172.9(4)
C(6) O(4) C(5) O(3) -8.1(8)
C(6) O(4) C(5) C(2) 175.2(4)
S(1) C(1) C(2) S(2) 0.8(5)
S(1) C(1) C(2) C(5) -179.1(3)
S(1) C(1) C(3) O(1) -25.2(6)
S(1) C(1) C(3) O(2) 152.8(3)
C(2) C(1) C(3) O(1) 152.8(4)
C(2) C(1) C(3) O(2) -29.2(6)
C(3) C(1) C(2) S(2) -177.1(3)
C(3) C(1) C(2) C(5) 3.1(6)
S(2) C(2) C(5) O(3) -64.3(6)
S(2) C(2) C(5) O(4) 112.5(4)
C(1) C(2) C(5) O(3) 115.6(6)
C(1) C(2) C(5) O(4) -67.6(5)
Pt(1) C(7) C(8) C(9) -69.0(2)
Pt(1) C(7) C(8) C(12) 120.8(5)
Pt(1) C(7) C(10) C(9) 68.4(2)
Pt(1) C(7) C(10) C(14) -122.5(5)
C(8) C(7) C(10) Pt(1) -68.2(2)
C(8) C(7) C(10) C(9) 0.2(3)
C(8) C(7) C(10) C(14) 169.2(5)
C(10) C(7) C(8) Pt(1) 68.8(2)
C(10) C(7) C(8) C(9) -0.2(3)
C(10) C(7) C(8) C(12) -170.4(5)
C(11) C(7) C(8) Pt(1) -120.8(5)
C(11) C(7) C(8) C(9) 170.2(5)
C(11) C(7) C(8) C(12) -0.0(9)
C(11) C(7) C(10) Pt(1) 121.5(5)
C(11) C(7) C(10) C(9) -170.0(5)
C(11) C(7) C(10) C(14) -1.0(9)
Pt(1) C(8) C(9) C(10) -68.4(2)
Pt(1) C(8) C(9) C(13) 122.7(5)
C(7) C(8) C(9) Pt(1) 68.6(2)
C(7) C(8) C(9) C(10) 0.2(3)
C(7) C(8) C(9) C(13) -168.7(5)
C(12) C(8) C(9) Pt(1) -121.5(6)
C(12) C(8) C(9) C(10) 170.0(5)
C(12) C(8) C(9) C(13) 1.2(9)
Pt(1) C(9) C(10) C(7) -69.9(2)
Pt(1) C(9) C(10) C(14) 121.2(5)
C(8) C(9) C(10) Pt(1) 69.7(2)
C(8) C(9) C(10) C(7) -0.2(3)
C(8) C(9) C(10) C(14) -169.0(5)
C(13) C(9) C(10) Pt(1) -121.7(5)
C(13) C(9) C(10) C(7) 168.3(5)
C(13) C(9) C(10) C(14) -0.5(9)
